data_1526241
loop_
_publ_author_name
'Petrov, A.N.'
'Zuev, A.Yu.'
'Tikhonova, I.L.'
'Voronin, V.I.'

_publ_section_title
;
 Crystal and defect structure of the mixed oxides La Mn1-z Cuz O3+y (0 < z
 < 4)
;
_journal_name_full 'Solid State Ionics'
_journal_page_first 179
_journal_page_last 188
_journal_volume 129
_journal_year 2000
_chemical_formula_sum 'Cu0.3 La Mn0.7 O3'
_chemical_name_systematic 'La (Mn0.7 Cu0.3) O3'
_space_group_IT_number 62
_symmetry_space_group_name_Hall '-P 2c 2ab'
_symmetry_space_group_name_H-M 'P b n m'
_cell_angle_alpha 90
_cell_angle_beta 90
_cell_angle_gamma 90
_cell_formula_units_Z 4
_cell_length_a 5.531
_cell_length_b 5.5017
_cell_length_c 7.7871
_cell_volume 236.961
_citation_journal_id_ASTM SSIOD3
_cod_data_source_file Petrov_SSIOD3_2000_561.cif
_cod_data_source_block Cu0.3La1Mn0.7O3
_cod_original_cell_volume 236.9607
_cod_original_sg_symbol_Hall '-P 2ac 2n (z,x,y)'
_cod_original_formula_sum 'Cu0.3 La1 Mn0.7 O3'
_cod_database_code 1526241

loop_
_symmetry_equiv_pos_as_xyz
x,y,z
x+1/2,-y+1/2,-z
-x+1/2,y+1/2,-z+1/2
-x,-y,z+1/2
-x,-y,-z
-x-1/2,y-1/2,z
x-1/2,-y-1/2,z-1/2
x,y,-z-1/2

loop_
_atom_site_label
_atom_site_type_symbol
_atom_site_fract_x
_atom_site_fract_y
_atom_site_fract_z
_atom_site_occupancy
_atom_site_U_iso_or_equiv
O1 O-2 -0.0648 -0.0086 0.25 1 0.0
O2 O-2 0.2238 0.2784 0.038 1 0.0
Cu1 Cu+3 0 0 0 0.3 0.0
La1 La+3 0.0065 0.5251 0.25 1 0.0
Mn1 Mn+3 0 0 0 0.7 0.0
